data_7240877
loop_
_publ_author_name
'Dittrich, Birger'
'Sever, Christoph'
'Luebben, Jens'

_publ_section_title
;
 Disappearing Disorder
;
_journal_name_full CrystEngComm
_journal_paper_doi 10.1039/D0CE00300J
_journal_year 2020
_chemical_absolute_configuration ad
_chemical_formula_sum 'C12 H19 N3 O5 S'
_chemical_formula_weight 317.36
_chemical_name_systematic 'Imipenem monohydrate'
_chemical_properties_physical Heat-sensitive
_space_group_crystal_system orthorhombic
_space_group_IT_number 19
_space_group_name_Hall 'P 2ac 2ab'
_space_group_name_H-M_alt 'P 21 21 21'
_atom_sites_solution_hydrogens mixed
_audit_conform_dict_location ftp://ftp.iucr.org/pub/cif_core.dic
_audit_conform_dict_name cif_core.dic
_audit_conform_dict_version 2.3
_audit_creation_date '20-Mar-03 T08:18:35-00:00'
_audit_creation_method 'XD routine XDCIF'
_audit_update_record
;
2020-07-05 deposited with the CCDC.	2020-07-09 downloaded from the CCDC.
;
_cell_angle_alpha 90
_cell_angle_beta 90
_cell_angle_gamma 90
_cell_formula_units_Z 4
_cell_length_a 8.2601(14)
_cell_length_b 11.1144(17)
_cell_length_c 15.410(3)
_cell_measurement_reflns_used 6265
_cell_measurement_temperature 300K(2)
_cell_measurement_theta_max 24.2818
_cell_measurement_theta_min 2.6435
_cell_volume 1414.7(4)
_computing_molecular_graphics 'H\"ubschle, (2011)'
_computing_publication_material 'L\"ubben, (to be published)'
_computing_structure_refinement
;
Dittrich et al, (2013)
Volkov et al, (2006)
;
_diffrn_ambient_temperature 300K(2)
_diffrn_measured_fraction_theta_full 0.986
_diffrn_measured_fraction_theta_max 0.978
_diffrn_measurement_device_type 'HUBER TYP 512 Diffractometer with APEX I CCD detector'
_diffrn_radiation_type MoK\a
_diffrn_radiation_wavelength 0.7107
_diffrn_reflns_av_R_equivalents 0.0844
_diffrn_reflns_av_unetI/netI 0.0385
_diffrn_reflns_Laue_measured_fraction_full 0.986
_diffrn_reflns_Laue_measured_fraction_max 0.978
_diffrn_reflns_limit_h_max 10
_diffrn_reflns_limit_h_min -10
_diffrn_reflns_limit_k_max 13
_diffrn_reflns_limit_k_min -11
_diffrn_reflns_limit_l_max 19
_diffrn_reflns_limit_l_min -19
_diffrn_reflns_number 3093
_diffrn_reflns_point_group_measured_fraction_full 0.989
_diffrn_reflns_point_group_measured_fraction_max 0.980
_diffrn_reflns_theta_full 25.241
_diffrn_reflns_theta_max 27.178
_diffrn_reflns_theta_min 2.259
_exptl_absorpt_coefficient_mu 0.255
_exptl_absorpt_correction_T_max 0.7455
_exptl_absorpt_correction_T_min 0.6780
_exptl_absorpt_correction_type empirical
_exptl_absorpt_process_details
;
SADABS version 2015/1 (G. M. Sheldrick, 2015)
;
_exptl_crystal_density_diffrn 1.490
_exptl_crystal_description plate
_exptl_crystal_F_000 672
_exptl_crystal_size_max 0.09
_exptl_crystal_size_mid 0.0045
_exptl_crystal_size_min 0.0011
_refine_diff_density_max 0.266
_refine_diff_density_min -0.216
_refine_diff_density_rms 0.056
_refine_ls_abs_structure_details
;
Flack x determined using 956 quotients 
[(I+)-(I-)]/[(I+)+(I-)] (Parsons, Flack and Wagner, Acta 
Cryst. B69 (2013) 249-259). 
;
_refine_ls_abs_structure_Flack -0.05(4)
_refine_ls_extinction_method none
_refine_ls_goodness_of_fit_ref 1.783
_refine_ls_matrix_type full
_refine_ls_number_parameters 190
_refine_ls_number_reflns 2546
_refine_ls_number_restraints 0
_refine_ls_R_factor_all 0.065
_refine_ls_R_factor_gt 0.037
_refine_ls_shift/su_max 0
_refine_ls_structure_factor_coef Fsqd
_refine_ls_weighting_details
;
calc w2 = 1/[s^2^(Fo^2^)] 
;
_refine_ls_weighting_scheme calc
_refine_ls_wR_factor_ref 0.048
_reflns_Friedel_coverage 0.738
_reflns_Friedel_fraction_full 0.993
_reflns_Friedel_fraction_max 0.983
_reflns_number_gt 2546
_reflns_number_total 3093
_reflns_threshold_expression 'I > 2\s(I)'
_cod_data_source_file d0ce00300j2.cif
_cod_data_source_block imi_300
_cod_database_code 7240877

loop_
_space_group_symop_id
_space_group_symop_operation_xyz
1 +X,+Y,+Z
2 1/2-X,-Y,1/2+Z
3 -X,1/2+Y,1/2-Z
4 1/2+X,1/2-Y,-Z

loop_
_atom_local_axes_atom_label
_atom_local_axes_atom0
_atom_local_axes_ax1
_atom_local_axes_atom1
_atom_local_axes_atom2
_atom_local_axes_ax2
S(1) DUM1 Z S(1) C(2) Y
O(1) C(6) Z O(1) N(1) Y
O(2) C(7) X O(2) O(3) Y
O(3) C(7) X O(3) O(2) Y
O(4) C(11) X O(4) H(4O) Y
O(1W) DUM2 Z O(1W) H(2W) Y
N(1) DUM3 Z N(1) C(6) Y
N(2) C(10) X N(2) C(9) Y
N(3) C(10) Z N(3) H(31N) Y
C(1) C(2) X C(1) N(1) Y
C(2) S(1) X C(2) C(1) Y
C(3) DUM4 Z C(3) C(2) Y
C(4) N(1) X C(4) H(4A) Y
C(5) H(5) Z C(5) C(11) X
C(6) O(1) X C(6) N(1) Y
C(7) O(2) X C(7) O(3) Y
C(8) S(1) X C(8) C(9) Y
C(9) N(2) X C(9) C(8) Y
C(10) N(3) X C(10) N(2) Y
C(11) O(4) X C(11) C(12) Y
C(12) C(11) Z C(12) H(12B) X
H(4O) O(4) Z H(4O) C(11) Y
H(1W) O(1W) Z H(1W) H(2W) Y
H(2W) O(1W) Z H(2W) H(1W) Y
H(2) N(2) Z H(2) C(10) Y
H(31N) N(3) Z H(31N) H(32N) Y
H(32N) N(3) Z H(32N) H(31N) Y
H(3A) C(3) Z H(3A) C(2) Y
H(3B) C(3) Z H(3B) C(2) Y
H(4A) C(4) Z H(4A) N(1) Y
H(5) C(5) Z H(5) C(11) Y
H(8A) C(8) Z H(8A) S(1) Y
H(8B) C(8) Z H(8B) S(1) Y
H(9A) C(9) Z H(9A) N(2) Y
H(9B) C(9) Z H(9B) N(2) Y
H(10) C(10) Z H(10) N(3) Y
H(11) C(11) Z H(11) O(4) Y
H(12A) C(12) Z H(12A) C(11) Y
H(12B) C(12) Z H(12B) C(11) Y
H(12C) C(12) Z H(12C) C(11) Y

loop_
_atom_site_label
_atom_site_type_symbol
_atom_site_fract_x
_atom_site_fract_y
_atom_site_fract_z
_atom_site_U_iso_or_equiv
_atom_site_adp_type
_atom_site_occupancy
_atom_site_symmetry_multiplicity
S(1) S 0.47528(7) 0.50426(5) 0.45506(4) 0.031 Uani 1 4
O(1) O 0.5800(2) 0.90470(14) 0.65051(11) 0.046 Uani 1 4
O(2) O 0.3509(2) 0.67716(14) 0.71356(11) 0.043 Uani 1 4
O(3) O 0.4258(2) 0.51369(14) 0.63935(9) 0.042 Uani 1 4
O(4) O 0.43742(19) 1.12924(13) 0.40517(11) 0.044 Uani 1 4
O(1W) O 0.69006(18) 0.40253(13) 0.70761(10) 0.042 Uani 1 4
N(1) N 0.3760(2) 0.82024(15) 0.56193(11) 0.026 Uani 1 4
N(2) N 0.6883(2) 0.38654(17) 0.28889(13) 0.036 Uani 1 4
N(3) N 0.7322(3) 0.18519(19) 0.32202(13) 0.041 Uani 1 4
C(1) C 0.3991(3) 0.69221(19) 0.56354(14) 0.025 Uani 1 4
C(2) C 0.4325(3) 0.65185(18) 0.48249(14) 0.024 Uani 1 4
C(3) C 0.4356(3) 0.75405(18) 0.41688(13) 0.03 Uani 1 4
C(4) C 0.3772(3) 0.86254(18) 0.47031(14) 0.026 Uani 1 4
C(5) C 0.5004(3) 0.96214(17) 0.49727(14) 0.028 Uani 1 4
C(6) C 0.4992(3) 0.89882(19) 0.58548(15) 0.029 Uani 1 4
C(7) C 0.3909(3) 0.6240(2) 0.64618(15) 0.029 Uani 1 4
C(8) C 0.4569(3) 0.5081(2) 0.33838(13) 0.037 Uani 1 4
C(9) C 0.5125(3) 0.3890(2) 0.30026(15) 0.038 Uani 1 4
C(10) C 0.7804(3) 0.2913(2) 0.29536(15) 0.035 Uani 1 4
C(11) C 0.4450(3) 1.09260(18) 0.49329(14) 0.031 Uani 1 4
C(12) C 0.5632(3) 1.17308(19) 0.54088(17) 0.045 Uani 1 4
H(4O) H 0.3357 1.1048 0.3806 0.02 Uani 1 4
H(1W) H 0.5846 0.4313 0.6912 0.033 Uani 1 4
H(2W) H 0.6757 0.3367 0.7474 0.034 Uani 1 4
H(2) H 0.7434 0.4649 0.2749 0.062 Uani 1 4
H(31N) H 0.6149 0.1726 0.3397 0.032 Uani 1 4
H(32N) H 0.8117 0.1156 0.3250 0.029 Uani 1 4
H(3A) H 0.3534 0.7356 0.3628 0.042 Uani 1 4
H(3B) H 0.5577 0.7682 0.3915 0.042 Uani 1 4
H(4A) H 0.2602 0.8987 0.4482 0.033 Uani 1 4
H(5) H 0.6169 0.9503 0.4643 0.036 Uani 1 4
H(8A) H 0.3316 0.5252 0.3201 0.049 Uani 1 4
H(8B) H 0.5314 0.5805 0.3124 0.048 Uani 1 4
H(9A) H 0.4757 0.3159 0.3441 0.095 Uani 1 4
H(9B) H 0.4532 0.3743 0.2373 0.121 Uani 1 4
H(10) H 0.9064 0.3007 0.2772 0.049 Uani 1 4
H(11) H 0.3247 1.1010 0.5231 0.029 Uani 1 4
H(12A) H 0.6805 1.1697 0.5084 0.045 Uani 1 4
H(12B) H 0.5764 1.1426 0.6078 0.043 Uani 1 4
H(12C) H 0.5179 1.2653 0.5403 0.048 Uani 1 4

loop_
_atom_site_aniso_label
_atom_site_aniso_U_11
_atom_site_aniso_U_22
_atom_site_aniso_U_33
_atom_site_aniso_U_23
_atom_site_aniso_U_13
_atom_site_aniso_U_12
S(1) 0.0390(4) 0.0181(3) 0.0346(3) 0.0010(3) -0.0026(3) 0.0034(3)
O(1) 0.0581(13) 0.0415(12) 0.0388(11) 0.0073(9) -0.0164(10) -0.0189(10)
O(2) 0.0654(13) 0.0346(10) 0.0293(10) 0.0033(9) 0.0073(10) -0.0040(9)
O(3) 0.0622(12) 0.0238(10) 0.0391(11) 0.0086(9) -0.0026(9) -0.0017(10)
O(4) 0.0411(11) 0.0340(10) 0.0559(12) 0.0190(9) -0.0065(10) -0.0091(8)
O(1W) 0.0393(11) 0.0330(11) 0.0542(12) 0.0017(9) 0.0023(10) -0.0054(9)
N(1) 0.0295(12) 0.0209(11) 0.0287(12) 0.0027(9) -0.0003(9) -0.0015(9)
N(2) 0.0384(13) 0.0244(13) 0.0449(14) -0.0034(11) 0.0020(11) 0.0036(11)
N(3) 0.0434(14) 0.0302(14) 0.0509(16) 0.0033(11) 0.0030(12) 0.0090(11)
C(1) 0.0317(14) 0.0195(14) 0.0225(14) 0.0026(10) 0.0005(11) -0.0021(11)
C(2) 0.0292(13) 0.0192(14) 0.0241(13) 0.0026(10) -0.0008(10) 0.0003(11)
C(3) 0.0428(16) 0.0192(13) 0.0273(13) 0.0036(10) -0.0008(11) 0.0022(12)
C(4) 0.0294(13) 0.0199(13) 0.0291(14) 0.0038(10) -0.0005(11) -0.0022(11)
C(5) 0.0312(14) 0.0215(14) 0.0308(13) 0.0007(10) 0.0013(11) 0.0018(11)
C(6) 0.0309(15) 0.0250(14) 0.0305(14) 0.0039(11) -0.0046(12) -0.0025(12)
C(7) 0.0355(14) 0.0255(17) 0.0252(14) 0.0050(12) -0.0005(12) -0.0051(13)
C(8) 0.0501(16) 0.0235(15) 0.0367(13) -0.0016(12) 0.0013(12) 0.0136(15)
C(9) 0.0336(15) 0.0310(15) 0.0479(17) -0.0127(12) 0.0025(13) 0.0021(13)
C(10) 0.0337(16) 0.0360(18) 0.0363(16) -0.0014(13) 0.0053(13) 0.0041(13)
C(11) 0.0340(15) 0.0163(14) 0.0420(15) 0.0025(12) 0.0040(12) -0.0004(11)
C(12) 0.0531(18) 0.0236(14) 0.0568(17) 0.0014(14) 0.0022(16) -0.0069(12)
H(4O) 0.020995 0.0269 0.013535 0.00194 -0.003797 -0.008871
H(1W) 0.010739 0.040618 0.048077 0.003262 0.002862 -0.002255
H(2W) 0.017815 0.036385 0.047253 0.015703 0.012299 -0.009239
H(2) 0.082373 0.033261 0.069793 0.001171 0.024408 -0.004111
H(31N) 0.017286 0.032168 0.047022 -0.000365 0.003377 0.008446
H(32N) 0.012223 0.02898 0.045591 0.002989 0.002203 0.0027
H(3A) 0.067539 0.032369 0.025104 -0.006752 -0.012409 0.007805
H(3B) 0.054036 0.035666 0.035366 0.001612 0.016721 -0.001406
H(4A) 0.038685 0.02889 0.031105 -0.003325 -0.008144 0.00083
H(5) 0.034215 0.037566 0.035916 0.002904 0.007325 0.005634
H(8A) 0.054171 0.047632 0.045559 -0.012527 -0.012737 0.029697
H(8B) 0.075378 0.033111 0.036246 0.001312 0.011079 0.008447
H(9A) 0.042962 0.031541 0.210223 0.013553 0.037164 0.01002
H(9B) 0.103647 0.127771 0.131611 -0.106472 -0.076313 0.085424
H(10) 0.026696 0.057075 0.062988 -0.001903 0.013809 -0.000526
H(11) 0.025903 0.035175 0.02511 0.002495 0.003855 -0.000356
H(12A) 0.032358 0.058834 0.043128 0.005384 -0.00744 -0.016762
H(12B) 0.054395 0.049774 0.023872 0.001526 -0.014768 -0.009794
H(12C) 0.064697 0.026552 0.053023 -0.003587 -0.017438 -0.006035

loop_
_atom_type_symbol
_atom_type_description
_atom_type_scat_dispersion_real
_atom_type_scat_dispersion_imag
_atom_type_scat_source
S S 0.1250 0.1230 'Invariom modelling (Acta Cryst. A61, 314--320)'
O O 0.0110 0.0060 'Invariom modelling (Acta Cryst. A61, 314--320)'
N N 0.0060 0.0030 'Invariom modelling (Acta Cryst. A61, 314--320)'
C C 0.0030 0.0020 'Invariom modelling (Acta Cryst. A61, 314--320)'
H H 0.0000 0.0000 'Invariom modelling (Acta Cryst. A61, 314--320)'

loop_
_geom_angle_atom_site_label_1
_geom_angle_atom_site_label_2
_geom_angle_atom_site_label_3
_geom_angle
_geom_angle_site_symmetry_1
_geom_angle_site_symmetry_2
_geom_angle_site_symmetry_3
_geom_angle_publ_flag
C(2) S(1) C(8) 101.74(11) 1_555 1_555 1_555 yes
C(1) N(1) C(6) 121.39(18) 1_555 1_555 1_555 yes
N(1) C(1) C(2) 109.83(18) 1_555 1_555 1_555 yes
N(1) C(1) C(7) 121.0(2) 1_555 1_555 1_555 yes
C(2) C(1) C(7) 129.1(2) 1_555 1_555 1_555 yes
S(1) C(2) C(1) 125.48(17) 1_555 1_555 1_555 yes
S(1) C(2) C(3) 122.84(16) 1_555 1_555 1_555 yes
C(1) C(2) C(3) 111.64(18) 1_555 1_555 1_555 yes
C(2) C(3) C(4) 102.97(16) 1_555 1_555 1_555 yes
C(6) C(5) C(11) 118.16(18) 1_555 1_555 1_555 yes
O(1) C(6) N(1) 131.0(2) 1_555 1_555 1_555 yes
O(1) C(6) C(5) 135.2(2) 1_555 1_555 1_555 yes
N(1) C(6) C(5) 93.54(18) 1_555 1_555 1_555 yes
O(2) C(7) O(3) 126.4(2) 1_555 1_555 1_555 yes
O(2) C(7) C(1) 119.2(2) 1_555 1_555 1_555 yes
O(3) C(7) C(1) 114.4(2) 1_555 1_555 1_555 yes
S(1) C(8) C(9) 109.81(16) 1_555 1_555 1_555 yes
N(2) C(10) N(3) 125.1(2) 1_555 1_555 1_555 yes
O(4) C(11) C(5) 108.99(18) 1_555 1_555 1_555 yes
O(4) C(11) C(12) 108.82(19) 1_555 1_555 1_555 yes
C(5) C(11) C(12) 110.5(2) 1_555 1_555 1_555 yes

loop_
_geom_bond_atom_site_label_1
_geom_bond_atom_site_label_2
_geom_bond_distance
_geom_bond_site_symmetry_1
_geom_bond_site_symmetry_2
_geom_bond_publ_flag
S(1) C(2) 1.730(2) 1_555 1_555 yes
S(1) C(8) 1.805(2) 1_555 1_555 yes
O(1) C(6) 1.206(2) 1_555 1_555 yes
O(2) C(7) 1.239(3) 1_555 1_555 yes
O(3) C(7) 1.264(3) 1_555 1_555 yes
O(4) C(11) 1.419(2) 1_555 1_555 yes
O(4) H(4O) 0.9607 1_555 1_555 yes
O(1W) H(1W) 0.9618 1_555 1_555 yes
O(1W) H(2W) 0.9618 1_555 1_555 yes
N(1) C(1) 1.436(2) 1_555 1_555 yes
N(1) C(6) 1.389(3) 1_555 1_555 yes
N(2) C(10) 1.307(3) 1_555 1_555 yes
N(2) H(2) 1.0059 1_555 1_555 yes
N(3) C(10) 1.311(3) 1_555 1_555 yes
C(1) C(2) 1.355(3) 1_555 1_555 yes
C(1) C(7) 1.484(3) 1_555 1_555 yes
C(2) C(3) 1.521(3) 1_555 1_555 yes
C(3) C(4) 1.538(3) 1_555 1_555 yes
C(5) C(6) 1.531(3) 1_555 1_555 yes
C(5) C(11) 1.522(3) 1_555 1_555 yes
C(8) C(9) 1.519(3) 1_555 1_555 yes
C(8) H(8A) 1.0893 1_555 1_555 yes
C(8) H(8B) 1.0893 1_555 1_555 yes
C(10) H(10) 1.0829 1_555 1_555 yes
C(11) C(12) 1.513(3) 1_555 1_555 yes
